data_4025774
loop_
_publ_author_name
'Maria-Eleni Ragoussi'
'Stephen M. Walker'
'Andrea Piccanello'
'Benson M. Kariuki'
'Peter N. Horton'
'Neil Spencer'
'John S. Snaith'

_publ_contact_author
;
B. Kariuki,
School of Chemistry,
Cardiff University,
Main Building
Park Place
Cardiff
CF10 3AT
;
_publ_section_title
;
 Stereoselective Synthesis of 2,4,5-Trisubstituted Piperidines via Radical
 Cyclization
;
_journal_name_full 'Journal of Organic Chemistry'
_journal_page_first 7347
_journal_page_last 7357
_journal_paper_doi 10.1021/jo101631y
_journal_volume 75
_journal_year 2010
_chemical_absolute_configuration ad
_chemical_formula_sum 'C27 H29 N O4 S'
_chemical_formula_weight 463.57
_chemical_name_systematic
;
 ?
;
_space_group_IT_number 1
_symmetry_cell_setting triclinic
_symmetry_space_group_name_Hall 'P 1'
_symmetry_space_group_name_H-M 'P 1'
_atom_sites_solution_hydrogens geom
_atom_sites_solution_primary direct
_atom_sites_solution_secondary difmap
_audit_creation_method SHELXL-97
_cell_angle_alpha 100.376(2)
_cell_angle_beta 91.9860(10)
_cell_angle_gamma 99.810(2)
_cell_formula_units_Z 4
_cell_length_a 11.2986(3)
_cell_length_b 14.5663(4)
_cell_length_c 15.2241(4)
_cell_measurement_reflns_used 10962
_cell_measurement_temperature 120(2)
_cell_measurement_theta_max 27.485
_cell_measurement_theta_min 2.910
_cell_volume 2423.03(11)
_computing_cell_refinement 'DENZO (Otwinowski & Minor, 1997) & COLLECT (Hooft, R.W.W., 1998)'
_computing_data_collection 'COLLECT (Hooft, R.W.W., 1998)'
_computing_data_reduction 'DENZO (Otwinowski & Minor, 1997) & COLLECT (Hooft, R.W.W., 1998)'
_computing_molecular_graphics 'ORTEP3 for Windows (Farrugia, 1997)'
_computing_publication_material 'WinGX (Farrugia, 1999)'
_computing_structure_refinement 'SHELXL-97 (Sheldrick, 1997b)'
_computing_structure_solution 'SHELXS-97 (Sheldrick, 1997a)'
_diffrn_ambient_temperature 120(2)
_diffrn_detector_area_resol_mean 9.091
_diffrn_measured_fraction_theta_full 0.997
_diffrn_measured_fraction_theta_max 0.997
_diffrn_measurement_device_type 'Bruker-Nonius Roper CCD camera on \k-goniostat'
_diffrn_measurement_method '\f & \w scans'
_diffrn_radiation_monochromator graphite
_diffrn_radiation_source 'Bruker-Nonius FR591 rotating anode'
_diffrn_radiation_type MoK\a
_diffrn_radiation_wavelength 0.71073
_diffrn_reflns_av_R_equivalents 0.0553
_diffrn_reflns_av_sigmaI/netI 0.0871
_diffrn_reflns_limit_h_max 14
_diffrn_reflns_limit_h_min -14
_diffrn_reflns_limit_k_max 18
_diffrn_reflns_limit_k_min -18
_diffrn_reflns_limit_l_max 19
_diffrn_reflns_limit_l_min -19
_diffrn_reflns_number 51830
_diffrn_reflns_theta_full 27.48
_diffrn_reflns_theta_max 27.48
_diffrn_reflns_theta_min 3.13
_exptl_absorpt_coefficient_mu 0.167
_exptl_absorpt_correction_T_max 0.9770
_exptl_absorpt_correction_T_min 0.9242
_exptl_absorpt_correction_type multi-scan
_exptl_absorpt_process_details 'SADABS 2007/2 (Sheldrick, G.M., 2007)'
_exptl_crystal_colour Colourless
_exptl_crystal_density_diffrn 1.271
_exptl_crystal_density_method 'not measured'
_exptl_crystal_description Slab
_exptl_crystal_F_000 984
_exptl_crystal_size_max 0.48
_exptl_crystal_size_mid 0.37
_exptl_crystal_size_min 0.14
_refine_diff_density_max 0.237
_refine_diff_density_min -0.281
_refine_diff_density_rms 0.052
_refine_ls_abs_structure_details 'Flack H D (1983), Acta Cryst. A39, 876-881'
_refine_ls_abs_structure_Flack 0.04(4)
_refine_ls_extinction_coef 0.0062(5)
_refine_ls_extinction_expression Fc^*^=kFc[1+0.001xFc^2^\l^3^/sin(2\q)]^-1/4^
_refine_ls_extinction_method SHELXL
_refine_ls_goodness_of_fit_ref 1.025
_refine_ls_hydrogen_treatment constr
_refine_ls_matrix_type full
_refine_ls_number_parameters 1214
_refine_ls_number_reflns 20930
_refine_ls_number_restraints 98
_refine_ls_restrained_S_all 1.023
_refine_ls_R_factor_all 0.0904
_refine_ls_R_factor_gt 0.0500
_refine_ls_shift/su_max 0.001
_refine_ls_shift/su_mean 0.000
_refine_ls_structure_factor_coef Fsqd
_refine_ls_weighting_details 'calc w=1/[\s^2^(Fo^2^)+(0.0457P)^2^+0.0000P] where P=(Fo^2^+2Fc^2^)/3'
_refine_ls_weighting_scheme calc
_refine_ls_wR_factor_gt 0.1009
_refine_ls_wR_factor_ref 0.1158
_reflns_number_gt 14534
_reflns_number_total 20930
_reflns_threshold_expression >2sigma(I)
_cod_data_source_file jo101631y_si_001.cif
_cod_data_source_block 2008src0632
_cod_database_code 4025774

loop_
_symmetry_equiv_pos_as_xyz
'x, y, z'

loop_
_atom_site_label
_atom_site_type_symbol
_atom_site_fract_x
_atom_site_fract_y
_atom_site_fract_z
_atom_site_U_iso_or_equiv
_atom_site_adp_type
_atom_site_occupancy
_atom_site_symmetry_multiplicity
_atom_site_calc_flag
_atom_site_refinement_flags
_atom_site_disorder_assembly
_atom_site_disorder_group
C1 C 0.2707(2) 0.21041(19) 0.13893(17) 0.0256(6) Uani 1 1 d . . .
H1 H 0.3140 0.1751 0.1764 0.031 Uiso 1 1 calc R . .
C2 C 0.3392(2) 0.31303(18) 0.15572(17) 0.0262(6) Uani 1 1 d . . .
H2A H 0.3260 0.3445 0.2169 0.031 Uiso 1 1 calc R . .
H2B H 0.4264 0.3122 0.1528 0.031 Uiso 1 1 calc R . .
C3 C 0.3016(2) 0.37152(18) 0.08908(17) 0.0246(6) Uani 1 1 d . . .
H3 H 0.2174 0.3816 0.0991 0.030 Uiso 1 1 calc R . .
C4 C 0.3063(2) 0.31978(17) -0.00742(16) 0.0230(6) Uani 1 1 d . . .
H4 H 0.3923 0.3157 -0.0176 0.028 Uiso 1 1 calc R . .
C5 C 0.2352(2) 0.21766(18) -0.02068(17) 0.0256(6) Uani 1 1 d . . .
H5A H 0.1485 0.2197 -0.0153 0.031 Uiso 1 1 calc R . .
H5B H 0.2449 0.1839 -0.0818 0.031 Uiso 1 1 calc R . .
C6 C 0.5083(2) 0.15577(18) 0.00567(17) 0.0229(6) Uani 1 1 d . . .
C7 C 0.5451(2) 0.17182(18) -0.07667(17) 0.0251(6) Uani 1 1 d . . .
H7 H 0.4952 0.1448 -0.1297 0.030 Uiso 1 1 calc R . .
C8 C 0.6559(2) 0.2279(2) -0.08064(17) 0.0290(7) Uani 1 1 d . . .
H8 H 0.6827 0.2382 -0.1371 0.035 Uiso 1 1 calc R . .
C9 C 0.7287(2) 0.2694(2) -0.00353(19) 0.0314(7) Uani 1 1 d . . .
C10 C 0.6892(2) 0.2530(2) 0.07881(18) 0.0289(6) Uani 1 1 d . . .
H10 H 0.7373 0.2822 0.1322 0.035 Uiso 1 1 calc R . .
C11 C 0.5807(2) 0.19489(19) 0.08352(17) 0.0260(6) Uani 1 1 d . . .
H11 H 0.5556 0.1817 0.1396 0.031 Uiso 1 1 calc R . .
C12 C 0.8509(3) 0.3294(3) -0.0075(2) 0.0525(10) Uani 1 1 d . . .
H12A H 0.9138 0.2973 0.0119 0.079 Uiso 1 1 calc R . .
H12B H 0.8559 0.3912 0.0322 0.079 Uiso 1 1 calc R . .
H12C H 0.8621 0.3388 -0.0690 0.079 Uiso 1 1 calc R . .
C13 C 0.1398(2) 0.19705(19) 0.16329(17) 0.0262(6) Uani 1 1 d . . .
C14 C 0.0907(2) 0.2675(2) 0.21458(18) 0.0310(7) Uani 1 1 d . . .
H14 H 0.1384 0.3286 0.2345 0.037 Uiso 1 1 calc R . .
C15 C -0.0293(3) 0.2493(2) 0.23747(19) 0.0358(7) Uani 1 1 d . . .
H15 H -0.0620 0.2979 0.2735 0.043 Uiso 1 1 calc R . .
C16 C -0.0996(3) 0.1617(2) 0.20799(19) 0.0356(7) Uani 1 1 d . . .
H16 H -0.1809 0.1498 0.2231 0.043 Uiso 1 1 calc R . .
C17 C -0.0515(3) 0.0913(2) 0.1563(2) 0.0408(8) Uani 1 1 d . . .
H17 H -0.0998 0.0306 0.1353 0.049 Uiso 1 1 calc R . .
C18 C 0.0672(3) 0.1089(2) 0.13510(19) 0.0342(7) Uani 1 1 d . . .
H18 H 0.0998 0.0594 0.1003 0.041 Uiso 1 1 calc R . .
C19 C 0.2607(2) 0.36863(18) -0.07856(17) 0.0239(6) Uani 1 1 d . . .
C20 C 0.1517(2) 0.4005(2) -0.07371(19) 0.0299(6) Uani 1 1 d . . .
H20 H 0.1057 0.3947 -0.0233 0.036 Uiso 1 1 calc R . .
C21 C 0.1090(3) 0.44099(19) -0.14188(19) 0.0328(7) Uani 1 1 d . . .
H21 H 0.0336 0.4615 -0.1381 0.039 Uiso 1 1 calc R . .
C22 C 0.1746(3) 0.4514(2) -0.2140(2) 0.0390(8) Uani 1 1 d . . .
H22 H 0.1459 0.4797 -0.2602 0.047 Uiso 1 1 calc R . .
C23 C 0.2830(3) 0.4205(3) -0.2191(2) 0.0532(10) Uani 1 1 d . . .
H23 H 0.3293 0.4275 -0.2692 0.064 Uiso 1 1 calc R . .
C24 C 0.3253(3) 0.3794(2) -0.15232(19) 0.0408(8) Uani 1 1 d . . .
H24 H 0.4003 0.3582 -0.1572 0.049 Uiso 1 1 calc R . .
C25 C 0.3852(2) 0.46803(19) 0.10436(18) 0.0290(6) Uani 1 1 d . . .
H25A H 0.4693 0.4576 0.1006 0.035 Uiso 1 1 calc R . .
H25B H 0.3675 0.5013 0.0555 0.035 Uiso 1 1 calc R . .
C26 C 0.3752(2) 0.53095(19) 0.19201(18) 0.0270(6) Uani 1 1 d . . .
C27 C 0.4737(3) 0.6664(2) 0.2931(2) 0.0501(9) Uani 1 1 d . . .
H27A H 0.4190 0.7073 0.2775 0.075 Uiso 1 1 calc R . .
H27B H 0.5544 0.7042 0.3097 0.075 Uiso 1 1 calc R . .
H27C H 0.4442 0.6380 0.3436 0.075 Uiso 1 1 calc R . .
N1 N 0.27503(19) 0.16468(15) 0.04475(14) 0.0246(5) Uani 1 1 d . . .
O1 O 0.32122(16) 0.03781(13) -0.07178(13) 0.0336(5) Uani 1 1 d . . .
O2 O 0.37496(17) 0.04121(13) 0.08897(13) 0.0347(5) Uani 1 1 d . . .
O3 O 0.28720(18) 0.53016(15) 0.23426(13) 0.0398(5) Uani 1 1 d . . .
O4 O 0.47899(17) 0.59226(13) 0.21715(13) 0.0370(5) Uani 1 1 d . . .
S1 S 0.36503(6) 0.08967(5) 0.01558(5) 0.02661(19) Uani 1 1 d . . .
C31 C 0.7472(2) 0.29479(18) 0.48702(17) 0.0243(6) Uani 1 1 d . . .
H31 H 0.7710 0.3439 0.4497 0.029 Uiso 1 1 calc R . .
C32 C 0.6966(2) 0.34339(18) 0.57181(17) 0.0259(6) Uani 1 1 d . . .
H32A H 0.7628 0.3881 0.6093 0.031 Uiso 1 1 calc R . .
H32B H 0.6371 0.3806 0.5545 0.031 Uiso 1 1 calc R . .
C33 C 0.6363(2) 0.27288(18) 0.62712(17) 0.0239(6) Uani 1 1 d . . .
H33 H 0.6971 0.2367 0.6463 0.029 Uiso 1 1 calc R . .
C34 C 0.5340(2) 0.20304(19) 0.56875(16) 0.0237(6) Uani 1 1 d . . .
H34 H 0.4754 0.2408 0.5492 0.028 Uiso 1 1 calc R . .
C35 C 0.5856(2) 0.15433(18) 0.48461(17) 0.0252(6) Uani 1 1 d . . .
H35A H 0.6400 0.1133 0.5022 0.030 Uiso 1 1 calc R . .
H35B H 0.5187 0.1131 0.4449 0.030 Uiso 1 1 calc R . .
C36 C 0.4773(2) 0.3069(2) 0.37424(18) 0.0305(7) Uani 1 1 d . . .
C37 C 0.5069(3) 0.4048(2) 0.3992(2) 0.0378(8) Uani 1 1 d . . .
H37 H 0.5868 0.4368 0.3961 0.045 Uiso 1 1 calc R . .
C38 C 0.4184(3) 0.4545(2) 0.4283(2) 0.0487(9) Uani 1 1 d . . .
H38 H 0.4384 0.5216 0.4459 0.058 Uiso 1 1 calc R . .
C39 C 0.3010(3) 0.4100(3) 0.4328(2) 0.0475(9) Uani 1 1 d . . .
C40 C 0.2728(3) 0.3129(2) 0.4082(2) 0.0418(8) Uani 1 1 d . . .
H40 H 0.1928 0.2813 0.4117 0.050 Uiso 1 1 calc R . .
C41 C 0.3601(3) 0.2609(2) 0.37832(18) 0.0329(7) Uani 1 1 d . . .
H41 H 0.3399 0.1938 0.3607 0.040 Uiso 1 1 calc R . .
C42 C 0.2041(4) 0.4672(3) 0.4626(3) 0.0812(14) Uani 1 1 d . . .
H42A H 0.1562 0.4740 0.4101 0.122 Uiso 1 1 calc R . .
H42B H 0.2419 0.5302 0.4956 0.122 Uiso 1 1 calc R . .
H42C H 0.1517 0.4344 0.5016 0.122 Uiso 1 1 calc R . .
C43 C 0.8580(2) 0.25221(19) 0.50441(17) 0.0250(6) Uani 1 1 d . . .
C44 C 0.8795(2) 0.17239(19) 0.44683(18) 0.0269(6) Uani 1 1 d . . .
H44 H 0.8227 0.1427 0.3983 0.032 Uiso 1 1 calc R . .
C45 C 0.9828(3) 0.1351(2) 0.4589(2) 0.0341(7) Uani 1 1 d . . .
H45 H 0.9972 0.0811 0.4184 0.041 Uiso 1 1 calc R . .
C46 C 1.0644(3) 0.1771(2) 0.5301(2) 0.0387(8) Uani 1 1 d . . .
H46 H 1.1344 0.1512 0.5396 0.046 Uiso 1 1 calc R . .
C47 C 1.0442(3) 0.2567(3) 0.5874(2) 0.0465(8) Uani 1 1 d . . .
H47 H 1.1012 0.2861 0.6359 0.056 Uiso 1 1 calc R . .
C48 C 0.9422(3) 0.2940(2) 0.5750(2) 0.0375(7) Uani 1 1 d . . .
H48 H 0.9293 0.3488 0.6152 0.045 Uiso 1 1 calc R . .
C49 C 0.4663(2) 0.13176(18) 0.61854(16) 0.0235(6) Uani 1 1 d . . .
C50 C 0.5188(3) 0.0608(2) 0.64417(19) 0.0335(7) Uani 1 1 d . . .
H50 H 0.5983 0.0550 0.6289 0.040 Uiso 1 1 calc R . .
C51 C 0.4558(3) -0.0023(2) 0.69216(19) 0.0411(8) Uani 1 1 d . . .
H51 H 0.4931 -0.0504 0.7100 0.049 Uiso 1 1 calc R . .
C52 C 0.3396(3) 0.0046(2) 0.7140(2) 0.0495(9) Uani 1 1 d . . .
H52 H 0.2961 -0.0398 0.7451 0.059 Uiso 1 1 calc R . .
C53 C 0.2872(3) 0.0759(2) 0.6907(2) 0.0439(8) Uani 1 1 d . . .
H53 H 0.2081 0.0820 0.7068 0.053 Uiso 1 1 calc R . .
C54 C 0.3506(2) 0.1394(2) 0.64341(18) 0.0327(7) Uani 1 1 d . . .
H54 H 0.3141 0.1888 0.6278 0.039 Uiso 1 1 calc R . .
C55 C 0.5883(2) 0.32613(19) 0.71006(18) 0.0281(6) Uani 1 1 d . A .
H55A H 0.5278 0.3619 0.6914 0.034 Uiso 1 1 calc R . .
H55B H 0.5478 0.2799 0.7447 0.034 Uiso 1 1 calc R . .
C56 C 0.6865(3) 0.3931(2) 0.7680(2) 0.0331(7) Uani 1 1 d DU . .
C57 C 0.7552(13) 0.5163(11) 0.9021(11) 0.0551(14) Uani 0.240(5) 1 d PDU A 1
H57A H 0.7758 0.4786 0.9457 0.083 Uiso 0.240(5) 1 calc PR A 1
H57B H 0.7243 0.5715 0.9330 0.083 Uiso 0.240(5) 1 calc PR A 1
H57C H 0.8272 0.5378 0.8720 0.083 Uiso 0.240(5) 1 calc PR A 1
C157 C 0.7372(4) 0.5533(3) 0.8412(4) 0.0551(14) Uani 0.760(5) 1 d PDU A 2
H15A H 0.7604 0.5366 0.8980 0.083 Uiso 0.760(5) 1 calc PR A 2
H15B H 0.7042 0.6121 0.8531 0.083 Uiso 0.760(5) 1 calc PR A 2
H15C H 0.8079 0.5626 0.8062 0.083 Uiso 0.760(5) 1 calc PR A 2
N31 N 0.65206(19) 0.22121(15) 0.43466(14) 0.0257(5) Uani 1 1 d . . .
O31 O 0.68011(17) 0.29577(15) 0.30251(12) 0.0385(5) Uani 1 1 d . . .
O32 O 0.52905(18) 0.14877(14) 0.29535(13) 0.0391(5) Uani 1 1 d . . .
O33 O 0.78594(19) 0.37851(14) 0.78414(13) 0.0368(5) Uani 1 1 d . A .
O34 O 0.6629(9) 0.4580(7) 0.8356(7) 0.0379(9) Uani 0.240(5) 1 d PDU A 1
O134 O 0.6469(3) 0.4777(2) 0.7914(2) 0.0379(9) Uani 0.760(5) 1 d PDU A 2
S31 S 0.58952(6) 0.23947(5) 0.34353(4) 0.0302(2) Uani 1 1 d . . .
C61 C 0.2549(2) 0.80098(18) 1.00388(17) 0.0252(6) Uani 1 1 d . . .
H61 H 0.2784 0.8516 0.9680 0.030 Uiso 1 1 calc R . .
C62 C 0.2096(2) 0.84783(18) 1.09180(17) 0.0251(6) Uani 1 1 d . . .
H62A H 0.2786 0.8893 1.1291 0.030 Uiso 1 1 calc R . .
H62B H 0.1522 0.8884 1.0781 0.030 Uiso 1 1 calc R . .
C63 C 0.1478(2) 0.77647(18) 1.14532(16) 0.0220(6) Uani 1 1 d . . .
H63 H 0.2068 0.7371 1.1609 0.026 Uiso 1 1 calc R . .
C64 C 0.0411(2) 0.71087(18) 1.08706(17) 0.0224(6) Uani 1 1 d . . .
H64 H -0.0161 0.7514 1.0708 0.027 Uiso 1 1 calc R . .
C65 C 0.0873(2) 0.66314(18) 1.00056(17) 0.0238(6) Uani 1 1 d . . .
H65A H 0.1395 0.6190 1.0149 0.029 Uiso 1 1 calc R . .
H65B H 0.0179 0.6253 0.9611 0.029 Uiso 1 1 calc R . .
C66 C -0.0069(2) 0.82788(19) 0.89012(17) 0.0257(6) Uani 1 1 d . . .
C67 C 0.0266(3) 0.9246(2) 0.89746(19) 0.0344(7) Uani 1 1 d . . .
H67 H 0.1062 0.9517 0.8868 0.041 Uiso 1 1 calc R . .
C68 C -0.0578(3) 0.9813(2) 0.9206(2) 0.0452(8) Uani 1 1 d . . .
H68 H -0.0351 1.0480 0.9254 0.054 Uiso 1 1 calc R . .
C69 C -0.1748(3) 0.9446(2) 0.9371(2) 0.0398(8) Uani 1 1 d . . .
C70 C -0.2044(3) 0.8488(2) 0.9314(2) 0.0372(7) Uani 1 1 d . . .
H70 H -0.2831 0.8220 0.9442 0.045 Uiso 1 1 calc R . .
C71 C -0.1223(3) 0.7898(2) 0.90753(19) 0.0330(7) Uani 1 1 d . . .
H71 H -0.1452 0.7232 0.9031 0.040 Uiso 1 1 calc R . .
C72 C -0.2670(3) 1.0078(3) 0.9581(3) 0.0650(11) Uani 1 1 d . . .
H72A H -0.3101 1.0121 0.9023 0.097 Uiso 1 1 calc R . .
H72B H -0.2264 1.0713 0.9878 0.097 Uiso 1 1 calc R . .
H72C H -0.3244 0.9811 0.9976 0.097 Uiso 1 1 calc R . .
C73 C 0.3638(2) 0.75385(19) 1.01481(17) 0.0251(6) Uani 1 1 d . . .
C74 C 0.3791(2) 0.67359(19) 0.95457(18) 0.0262(6) Uani 1 1 d . . .
H74 H 0.3180 0.6453 0.9086 0.031 Uiso 1 1 calc R . .
C75 C 0.4815(2) 0.6339(2) 0.9602(2) 0.0317(7) Uani 1 1 d . . .
H75 H 0.4907 0.5796 0.9177 0.038 Uiso 1 1 calc R . .
C76 C 0.5696(3) 0.6732(2) 1.0271(2) 0.0372(7) Uani 1 1 d . . .
H76 H 0.6394 0.6456 1.0317 0.045 Uiso 1 1 calc R . .
C77 C 0.5567(3) 0.7528(3) 1.0878(2) 0.0451(8) Uani 1 1 d . . .
H77 H 0.6178 0.7799 1.1341 0.054 Uiso 1 1 calc R . .
C78 C 0.4555(2) 0.7935(2) 1.0818(2) 0.0376(7) Uani 1 1 d . . .
H78 H 0.4481 0.8488 1.1235 0.045 Uiso 1 1 calc R . .
C79 C -0.0273(2) 0.63743(18) 1.13454(17) 0.0231(6) Uani 1 1 d . . .
C80 C 0.0278(3) 0.57009(19) 1.16517(18) 0.0304(7) Uani 1 1 d . . .
H80 H 0.1102 0.5690 1.1556 0.036 Uiso 1 1 calc R . .
C81 C -0.0354(3) 0.5045(2) 1.20953(19) 0.0373(7) Uani 1 1 d . . .
H81 H 0.0036 0.4587 1.2300 0.045 Uiso 1 1 calc R . .
C82 C -0.1556(3) 0.5055(2) 1.2241(2) 0.0424(8) Uani 1 1 d . . .
H82 H -0.1991 0.4605 1.2547 0.051 Uiso 1 1 calc R . .
C83 C -0.2115(3) 0.5718(2) 1.1942(2) 0.0449(8) Uani 1 1 d . . .
H83 H -0.2941 0.5723 1.2035 0.054 Uiso 1 1 calc R . .
C84 C -0.1476(2) 0.6383(2) 1.15029(19) 0.0346(7) Uani 1 1 d . . .
H84 H -0.1866 0.6847 1.1309 0.042 Uiso 1 1 calc R . .
C85 C 0.1057(2) 0.82810(19) 1.23172(17) 0.0272(6) Uani 1 1 d . B .
H85A H 0.0562 0.8737 1.2167 0.033 Uiso 1 1 calc R . .
H85B H 0.0538 0.7812 1.2598 0.033 Uiso 1 1 calc R . .
C86 C 0.2054(3) 0.8800(2) 1.29760(18) 0.0296(6) Uani 1 1 d DU . .
C87 C 0.2343(17) 0.989(6) 1.429(2) 0.0762(16) Uani 0.25(3) 1 d PDU B 1
H87A H 0.1840 0.9746 1.4772 0.114 Uiso 0.25(3) 1 calc PR B 1
H87B H 0.2612 1.0579 1.4367 0.114 Uiso 0.25(3) 1 calc PR B 1
H87C H 0.3046 0.9580 1.4294 0.114 Uiso 0.25(3) 1 calc PR B 1
C187 C 0.2607(11) 0.9971(16) 1.4317(7) 0.0762(16) Uani 0.75(3) 1 d PDU B 2
H18A H 0.2780 0.9590 1.4759 0.114 Uiso 0.75(3) 1 calc PR B 2
H18B H 0.2316 1.0535 1.4617 0.114 Uiso 0.75(3) 1 calc PR B 2
H18C H 0.3342 1.0165 1.4024 0.114 Uiso 0.75(3) 1 calc PR B 2
N61 N 0.15528(18) 0.73074(15) 0.95230(14) 0.0232(5) Uani 1 1 d . . .
O61 O 0.02685(17) 0.66264(13) 0.81450(12) 0.0321(5) Uani 1 1 d . . .
O62 O 0.19086(17) 0.80062(14) 0.81767(12) 0.0350(5) Uani 1 1 d . . .
O63 O 0.30781(17) 0.86649(14) 1.29930(13) 0.0353(5) Uani 1 1 d . B .
O64 O 0.163(2) 0.9540(16) 1.3409(15) 0.0417(18) Uani 0.25(3) 1 d PDU B 1
O164 O 0.1678(7) 0.9402(6) 1.3641(7) 0.0417(18) Uani 0.75(3) 1 d PDU B 2
S61 S 0.09616(6) 0.75121(5) 0.86055(4) 0.02598(18) Uani 1 1 d . . .
C91 C 0.7798(2) 0.71647(19) 0.65444(17) 0.0266(6) Uani 1 1 d . . .
H91 H 0.8222 0.6827 0.6940 0.032 Uiso 1 1 calc R . .
C92 C 0.8485(2) 0.81813(18) 0.66781(17) 0.0273(6) Uani 1 1 d . . .
H92A H 0.9356 0.8168 0.6647 0.033 Uiso 1 1 calc R . .
H92B H 0.8362 0.8518 0.7284 0.033 Uiso 1 1 calc R . .
C93 C 0.8101(2) 0.87371(18) 0.59864(17) 0.0247(6) Uani 1 1 d . . .
H93 H 0.7249 0.8819 0.6069 0.030 Uiso 1 1 calc R . .
C94 C 0.8180(2) 0.81930(18) 0.50392(17) 0.0240(6) Uani 1 1 d . . .
H94 H 0.9046 0.8160 0.4952 0.029 Uiso 1 1 calc R . .
C95 C 0.7481(2) 0.71714(18) 0.49230(17) 0.0261(6) Uani 1 1 d . . .
H95A H 0.6610 0.7186 0.4947 0.031 Uiso 1 1 calc R . .
H95B H 0.7611 0.6816 0.4327 0.031 Uiso 1 1 calc R . .
C96 C 1.0142(2) 0.64657(18) 0.52162(17) 0.0244(6) Uani 1 1 d . . .
C97 C 1.0888(2) 0.68817(19) 0.59767(17) 0.0258(6) Uani 1 1 d . . .
H97 H 1.0623 0.6828 0.6554 0.031 Uiso 1 1 calc R . .
C98 C 1.2019(2) 0.73750(19) 0.58859(18) 0.0288(6) Uani 1 1 d . . .
H98 H 1.2518 0.7688 0.6406 0.035 Uiso 1 1 calc R . .
C99 C 1.2442(2) 0.7420(2) 0.50412(18) 0.0293(7) Uani 1 1 d . . .
C100 C 1.1670(2) 0.7002(2) 0.42877(18) 0.0314(7) Uani 1 1 d . . .
H100 H 1.1939 0.7041 0.3709 0.038 Uiso 1 1 calc R . .
C101 C 1.0510(2) 0.65293(19) 0.43691(18) 0.0273(6) Uani 1 1 d . . .
H101 H 0.9983 0.6256 0.3854 0.033 Uiso 1 1 calc R . .
C102 C 1.3720(3) 0.7885(2) 0.4972(2) 0.0400(8) Uani 1 1 d . . .
H10A H 1.3902 0.8490 0.5397 0.060 Uiso 1 1 calc R . .
H10B H 1.3825 0.8000 0.4363 0.060 Uiso 1 1 calc R . .
H10C H 1.4267 0.7468 0.5112 0.060 Uiso 1 1 calc R . .
C103 C 0.6486(2) 0.7051(2) 0.67761(18) 0.0270(6) Uani 1 1 d . . .
C104 C 0.5712(3) 0.6193(2) 0.6432(2) 0.0359(7) Uani 1 1 d . . .
H104 H 0.6001 0.5710 0.6037 0.043 Uiso 1 1 calc R . .
C105 C 0.4523(3) 0.6042(2) 0.6662(2) 0.0445(8) Uani 1 1 d . . .
H105 H 0.4005 0.5460 0.6417 0.053 Uiso 1 1 calc R . .
C106 C 0.4092(3) 0.6722(2) 0.7236(2) 0.0416(8) Uani 1 1 d . . .
H106 H 0.3282 0.6609 0.7396 0.050 Uiso 1 1 calc R . .
C107 C 0.4833(3) 0.7574(2) 0.7582(2) 0.0394(8) Uani 1 1 d . . .
H107 H 0.4535 0.8048 0.7983 0.047 Uiso 1 1 calc R . .
C108 C 0.6028(3) 0.7740(2) 0.73419(18) 0.0326(7) Uani 1 1 d . . .
H108 H 0.6530 0.8334 0.7571 0.039 Uiso 1 1 calc R . .
C109 C 0.7721(2) 0.86492(18) 0.43022(17) 0.0229(6) Uani 1 1 d . . .
C110 C 0.8410(3) 0.8792(2) 0.3592(2) 0.0393(8) Uani 1 1 d . . .
H110 H 0.9187 0.8625 0.3577 0.047 Uiso 1 1 calc R . .
C111 C 0.7987(3) 0.9173(3) 0.2904(2) 0.0536(10) Uani 1 1 d . . .
H111 H 0.8478 0.9270 0.2423 0.064 Uiso 1 1 calc R . .
C112 C 0.6855(3) 0.9417(2) 0.2906(2) 0.0392(8) Uani 1 1 d . . .
H112 H 0.6565 0.9674 0.2428 0.047 Uiso 1 1 calc R . .
C113 C 0.6165(3) 0.92827(19) 0.36026(19) 0.0322(7) Uani 1 1 d . . .
H113 H 0.5386 0.9447 0.3611 0.039 Uiso 1 1 calc R . .
C114 C 0.6595(2) 0.8904(2) 0.43048(19) 0.0307(7) Uani 1 1 d . . .
H114 H 0.6108 0.8820 0.4791 0.037 Uiso 1 1 calc R . .
C115 C 0.8905(2) 0.97174(19) 0.61250(18) 0.0299(6) Uani 1 1 d . . .
H11A H 0.9757 0.9637 0.6157 0.036 Uiso 1 1 calc R . .
H11B H 0.8774 1.0007 0.5597 0.036 Uiso 1 1 calc R . .
C116 C 0.8690(3) 1.0382(2) 0.69447(19) 0.0300(6) Uani 1 1 d . . .
C117 C 0.9493(3) 1.1841(2) 0.7913(2) 0.0512(9) Uani 1 1 d . . .
H11C H 0.8965 1.2213 0.7666 0.077 Uiso 1 1 calc R . .
H11D H 1.0273 1.2245 0.8121 0.077 Uiso 1 1 calc R . .
H11E H 0.9123 1.1595 0.8417 0.077 Uiso 1 1 calc R . .
N91 N 0.78497(18) 0.66743(15) 0.56122(14) 0.0243(5) Uani 1 1 d . . .
O91 O 0.82087(17) 0.53080(13) 0.45134(13) 0.0337(5) Uani 1 1 d . . .
O92 O 0.87692(17) 0.54450(13) 0.61363(13) 0.0336(5) Uani 1 1 d . . .
O93 O 0.77599(19) 1.03612(16) 0.73098(14) 0.0462(6) Uani 1 1 d . . .
O94 O 0.96668(18) 1.10525(14) 0.72243(13) 0.0385(5) Uani 1 1 d . . .
S91 S 0.86867(6) 0.58745(5) 0.53605(5) 0.02716(19) Uani 1 1 d . . .

loop_
_atom_site_aniso_label
_atom_site_aniso_U_11
_atom_site_aniso_U_22
_atom_site_aniso_U_33
_atom_site_aniso_U_23
_atom_site_aniso_U_13
_atom_site_aniso_U_12
C1 0.0270(15) 0.0265(15) 0.0223(14) 0.0036(12) 0.0063(12) 0.0024(12)
C2 0.0282(15) 0.0291(15) 0.0196(13) 0.0014(12) 0.0036(12) 0.0038(12)
C3 0.0253(15) 0.0240(14) 0.0236(14) 0.0040(12) 0.0056(11) 0.0012(12)
C4 0.0247(14) 0.0219(14) 0.0225(14) 0.0029(11) 0.0079(11) 0.0044(11)
C5 0.0269(15) 0.0268(15) 0.0226(14) 0.0037(12) 0.0057(12) 0.0032(12)
C6 0.0227(14) 0.0204(14) 0.0259(15) 0.0042(12) 0.0068(12) 0.0039(11)
C7 0.0255(15) 0.0255(15) 0.0240(14) 0.0034(12) 0.0023(12) 0.0052(12)
C8 0.0300(16) 0.0345(16) 0.0202(14) 0.0049(12) 0.0034(12) -0.0008(13)
C9 0.0267(15) 0.0346(17) 0.0295(16) 0.0055(13) 0.0050(13) -0.0037(13)
C10 0.0303(16) 0.0328(16) 0.0207(14) -0.0008(12) -0.0018(12) 0.0042(13)
C11 0.0297(16) 0.0275(15) 0.0219(14) 0.0061(12) 0.0034(12) 0.0068(12)
C12 0.0379(19) 0.073(3) 0.0331(18) 0.0049(18) 0.0015(15) -0.0207(18)
C13 0.0304(16) 0.0292(15) 0.0214(14) 0.0097(12) 0.0039(12) 0.0066(13)
C14 0.0299(16) 0.0327(16) 0.0310(16) 0.0087(14) 0.0057(13) 0.0036(13)
C15 0.0377(18) 0.0407(18) 0.0365(17) 0.0141(15) 0.0189(14) 0.0175(15)
C16 0.0296(16) 0.045(2) 0.0353(17) 0.0160(15) 0.0122(14) 0.0039(15)
C17 0.0401(19) 0.0384(19) 0.0416(19) 0.0111(15) 0.0121(15) -0.0051(15)
C18 0.0357(17) 0.0316(17) 0.0358(17) 0.0069(14) 0.0133(14) 0.0046(14)
C19 0.0258(15) 0.0207(14) 0.0224(14) 0.0009(11) 0.0036(12) -0.0008(11)
C20 0.0300(16) 0.0294(16) 0.0268(15) 0.0011(13) 0.0001(12) 0.0009(13)
C21 0.0328(16) 0.0230(15) 0.0395(18) -0.0010(13) -0.0029(14) 0.0049(13)
C22 0.055(2) 0.0330(17) 0.0311(17) 0.0101(14) 0.0000(15) 0.0100(15)
C23 0.066(2) 0.071(3) 0.0374(19) 0.0304(19) 0.0214(18) 0.028(2)
C24 0.0456(19) 0.055(2) 0.0306(17) 0.0164(16) 0.0159(15) 0.0225(16)
C25 0.0296(16) 0.0255(15) 0.0310(15) 0.0048(13) 0.0078(13) 0.0023(12)
C26 0.0300(16) 0.0221(14) 0.0280(15) 0.0028(12) -0.0039(13) 0.0051(12)
C27 0.065(2) 0.0359(19) 0.0374(19) -0.0142(15) -0.0050(17) -0.0003(17)
N1 0.0279(12) 0.0228(12) 0.0236(12) 0.0043(10) 0.0075(10) 0.0049(10)
O1 0.0312(11) 0.0265(11) 0.0360(12) -0.0048(9) 0.0052(9) -0.0036(9)
O2 0.0440(12) 0.0232(10) 0.0408(12) 0.0161(10) 0.0126(10) 0.0047(9)
O3 0.0339(12) 0.0471(13) 0.0349(12) -0.0049(10) 0.0060(10) 0.0100(10)
O4 0.0365(12) 0.0299(11) 0.0366(12) -0.0057(9) -0.0020(9) -0.0028(9)
S1 0.0279(4) 0.0193(4) 0.0311(5) 0.0030(3) 0.0080(4) 0.0004(3)
C31 0.0296(15) 0.0215(14) 0.0214(14) 0.0039(12) 0.0042(12) 0.0029(12)
C32 0.0315(15) 0.0240(14) 0.0238(14) 0.0053(12) 0.0042(12) 0.0082(12)
C33 0.0254(15) 0.0212(14) 0.0256(14) 0.0042(12) 0.0041(12) 0.0055(12)
C34 0.0243(14) 0.0255(14) 0.0223(14) 0.0063(12) 0.0035(11) 0.0050(12)
C35 0.0277(15) 0.0247(14) 0.0232(14) 0.0069(12) 0.0011(12) 0.0025(12)
C36 0.0329(17) 0.0369(17) 0.0257(15) 0.0140(13) -0.0001(12) 0.0089(14)
C37 0.0394(18) 0.0386(19) 0.0393(18) 0.0173(15) -0.0009(14) 0.0084(15)
C38 0.058(2) 0.0377(19) 0.055(2) 0.0149(17) -0.0031(18) 0.0163(17)
C39 0.046(2) 0.056(2) 0.048(2) 0.0158(18) -0.0003(16) 0.0232(18)
C40 0.0336(18) 0.056(2) 0.0428(19) 0.0230(17) 0.0036(15) 0.0136(16)
C41 0.0382(18) 0.0360(17) 0.0292(16) 0.0170(14) 0.0013(13) 0.0081(14)
C42 0.066(3) 0.081(3) 0.108(4) 0.015(3) 0.004(3) 0.048(3)
C43 0.0243(15) 0.0288(15) 0.0227(14) 0.0089(12) 0.0061(12) 0.0016(12)
C44 0.0273(15) 0.0291(15) 0.0228(14) 0.0049(12) 0.0021(12) 0.0005(12)
C45 0.0312(16) 0.0357(17) 0.0373(17) 0.0061(14) 0.0091(14) 0.0107(14)
C46 0.0263(16) 0.047(2) 0.0428(19) 0.0052(16) -0.0003(14) 0.0091(15)
C47 0.0318(18) 0.062(2) 0.0399(19) -0.0056(17) -0.0068(15) 0.0095(17)
C48 0.0334(17) 0.0424(18) 0.0328(17) -0.0037(14) -0.0002(14) 0.0078(14)
C49 0.0225(14) 0.0250(14) 0.0213(14) 0.0035(12) 0.0001(11) 0.0007(12)
C50 0.0443(18) 0.0282(16) 0.0281(15) 0.0081(13) 0.0028(14) 0.0043(14)
C51 0.063(2) 0.0321(17) 0.0277(16) 0.0117(14) 0.0055(15) -0.0001(16)
C52 0.067(3) 0.043(2) 0.0291(17) 0.0060(16) 0.0108(17) -0.0170(19)
C53 0.0331(18) 0.054(2) 0.0337(17) 0.0006(16) 0.0076(14) -0.0141(16)
C54 0.0250(15) 0.0397(18) 0.0288(15) 0.0013(13) -0.0016(12) -0.0010(13)
C55 0.0306(16) 0.0264(15) 0.0287(16) 0.0049(13) 0.0091(13) 0.0078(13)
C56 0.0366(18) 0.0270(16) 0.0303(16) -0.0043(13) 0.0153(14) -0.0013(14)
C57 0.045(3) 0.031(3) 0.073(4) -0.023(2) 0.011(3) -0.006(2)
C157 0.045(3) 0.031(3) 0.073(4) -0.023(2) 0.011(3) -0.006(2)
N31 0.0276(12) 0.0304(13) 0.0213(12) 0.0099(10) 0.0025(10) 0.0054(10)
O31 0.0369(12) 0.0559(14) 0.0255(11) 0.0162(10) 0.0123(9) 0.0052(10)
O32 0.0463(13) 0.0417(13) 0.0266(11) 0.0009(10) -0.0029(9) 0.0074(10)
O33 0.0392(14) 0.0341(12) 0.0319(12) 0.0032(9) -0.0033(10) -0.0035(10)
O34 0.0353(15) 0.0218(14) 0.049(2) -0.0078(14) 0.0080(16) -0.0014(11)
O134 0.0353(15) 0.0218(14) 0.049(2) -0.0078(14) 0.0080(16) -0.0014(11)
S31 0.0332(4) 0.0382(5) 0.0203(4) 0.0077(4) 0.0033(4) 0.0072(4)
C61 0.0250(14) 0.0225(14) 0.0277(15) 0.0040(12) 0.0058(12) 0.0033(12)
C62 0.0281(15) 0.0184(14) 0.0274(15) 0.0022(12) 0.0008(12) 0.0025(12)
C63 0.0194(13) 0.0210(14) 0.0235(14) -0.0001(11) 0.0016(11) 0.0020(11)
C64 0.0218(14) 0.0212(14) 0.0243(14) 0.0024(11) 0.0019(11) 0.0058(11)
C65 0.0260(15) 0.0197(14) 0.0247(14) 0.0038(12) -0.0001(12) 0.0017(11)
C66 0.0279(15) 0.0282(16) 0.0241(14) 0.0092(12) 0.0001(12) 0.0094(12)
C67 0.0338(17) 0.0324(17) 0.0350(17) 0.0080(14) -0.0063(13) 0.0004(14)
C68 0.060(2) 0.0275(17) 0.049(2) 0.0022(15) -0.0055(17) 0.0173(16)
C69 0.043(2) 0.044(2) 0.0365(17) 0.0068(15) 0.0011(15) 0.0205(16)
C70 0.0315(17) 0.049(2) 0.0382(18) 0.0161(16) 0.0080(14) 0.0188(15)
C71 0.0328(17) 0.0331(17) 0.0350(17) 0.0107(14) 0.0051(13) 0.0058(14)
C72 0.069(3) 0.068(3) 0.069(3) 0.010(2) 0.005(2) 0.046(2)
C73 0.0240(15) 0.0302(15) 0.0215(14) 0.0066(12) 0.0069(12) 0.0032(12)
C74 0.0245(15) 0.0273(15) 0.0256(14) 0.0056(12) 0.0017(12) 0.0004(12)
C75 0.0295(16) 0.0343(17) 0.0343(17) 0.0087(14) 0.0069(13) 0.0111(13)
C76 0.0267(16) 0.050(2) 0.0392(18) 0.0131(16) 0.0051(14) 0.0122(15)
C77 0.0286(17) 0.065(2) 0.0384(18) -0.0002(17) -0.0036(14) 0.0106(16)
C78 0.0259(16) 0.050(2) 0.0316(17) -0.0051(15) -0.0013(13) 0.0055(14)
C79 0.0209(14) 0.0246(14) 0.0204(13) -0.0003(11) 0.0021(11) -0.0006(11)
C80 0.0329(16) 0.0260(15) 0.0318(16) 0.0062(13) 0.0053(13) 0.0025(13)
C81 0.053(2) 0.0239(16) 0.0317(17) 0.0052(13) 0.0017(15) -0.0019(14)
C82 0.052(2) 0.0380(19) 0.0277(17) 0.0021(14) 0.0064(15) -0.0149(16)
C83 0.0277(17) 0.058(2) 0.0423(19) 0.0029(17) 0.0101(15) -0.0064(16)
C84 0.0236(15) 0.0401(18) 0.0365(17) 0.0020(14) 0.0008(13) 0.0013(13)
C85 0.0261(15) 0.0265(15) 0.0250(14) -0.0039(12) 0.0043(12) 0.0018(12)
C86 0.0273(17) 0.0269(15) 0.0303(16) -0.0031(13) 0.0053(13) 0.0014(13)
C87 0.047(5) 0.068(6) 0.088(3) -0.055(3) -0.039(3) 0.021(6)
C187 0.047(5) 0.068(6) 0.088(3) -0.055(3) -0.039(3) 0.021(6)
N61 0.0233(12) 0.0247(12) 0.0220(12) 0.0072(10) 0.0019(9) 0.0026(10)
O61 0.0398(12) 0.0284(11) 0.0251(10) -0.0018(9) -0.0021(9) 0.0056(9)
O62 0.0357(12) 0.0457(13) 0.0254(11) 0.0096(10) 0.0113(9) 0.0071(10)
O63 0.0261(11) 0.0434(13) 0.0325(11) 0.0007(10) -0.0007(9) 0.0029(10)
O64 0.0378(15) 0.046(2) 0.032(4) -0.023(3) -0.015(3) 0.0180(16)
O164 0.0378(15) 0.046(2) 0.032(4) -0.023(3) -0.015(3) 0.0180(16)
S61 0.0286(4) 0.0297(4) 0.0201(4) 0.0037(3) 0.0033(3) 0.0075(3)
C91 0.0277(15) 0.0315(16) 0.0206(14) 0.0054(12) 0.0020(12) 0.0045(12)
C92 0.0233(14) 0.0295(15) 0.0267(15) 0.0003(12) 0.0025(12) 0.0033(12)
C93 0.0220(14) 0.0248(15) 0.0244(14) 0.0003(12) 0.0042(11) 0.0004(12)
C94 0.0209(14) 0.0255(15) 0.0255(14) 0.0024(12) 0.0071(11) 0.0048(11)
C95 0.0259(15) 0.0272(15) 0.0237(14) 0.0048(12) 0.0024(12) 0.0002(12)
C96 0.0221(14) 0.0233(14) 0.0277(15) 0.0046(12) 0.0005(12) 0.0046(12)
C97 0.0271(15) 0.0274(15) 0.0225(14) 0.0007(12) 0.0024(12) 0.0078(12)
C98 0.0264(15) 0.0335(16) 0.0234(14) -0.0011(12) -0.0039(12) 0.0046(13)
C99 0.0280(15) 0.0320(16) 0.0286(15) 0.0063(13) 0.0078(13) 0.0057(13)
C100 0.0306(16) 0.0378(17) 0.0255(15) 0.0067(13) 0.0014(13) 0.0046(14)
C101 0.0297(16) 0.0295(16) 0.0207(14) -0.0023(12) 0.0002(12) 0.0070(13)
C102 0.0302(17) 0.051(2) 0.0327(17) 0.0033(15) 0.0027(13) -0.0041(15)
C103 0.0244(15) 0.0350(16) 0.0246(15) 0.0125(13) 0.0041(12) 0.0057(13)
C104 0.0341(17) 0.0347(18) 0.0386(17) 0.0091(14) 0.0097(14) 0.0016(14)
C105 0.0309(18) 0.048(2) 0.053(2) 0.0155(18) 0.0123(16) -0.0042(16)
C106 0.0268(16) 0.059(2) 0.046(2) 0.0261(18) 0.0116(15) 0.0098(16)
C107 0.0389(19) 0.049(2) 0.0366(18) 0.0161(16) 0.0149(15) 0.0163(16)
C108 0.0303(16) 0.0396(18) 0.0301(16) 0.0094(14) 0.0059(13) 0.0091(14)
C109 0.0225(14) 0.0210(14) 0.0228(14) 0.0009(11) 0.0033(11) 0.0004(11)
C110 0.0344(17) 0.053(2) 0.0349(17) 0.0126(16) 0.0111(14) 0.0151(15)
C111 0.061(2) 0.072(3) 0.039(2) 0.0274(19) 0.0182(17) 0.020(2)
C112 0.048(2) 0.0373(18) 0.0347(18) 0.0120(15) -0.0052(15) 0.0102(15)
C113 0.0302(16) 0.0254(15) 0.0374(17) -0.0026(13) -0.0050(13) 0.0057(13)
C114 0.0242(15) 0.0307(16) 0.0342(16) 0.0016(13) 0.0012(12) 0.0013(13)
C115 0.0294(16) 0.0270(15) 0.0287(15) -0.0028(12) 0.0034(13) 0.0002(12)
C116 0.0339(17) 0.0253(15) 0.0280(15) -0.0006(13) -0.0032(13) 0.0044(13)
C117 0.071(3) 0.0300(18) 0.045(2) -0.0092(15) -0.0104(18) 0.0070(17)
N91 0.0251(12) 0.0230(12) 0.0238(12) 0.0033(10) 0.0019(10) 0.0024(10)
O91 0.0352(12) 0.0252(11) 0.0343(11) -0.0046(9) 0.0008(9) -0.0016(9)
O92 0.0393(12) 0.0222(10) 0.0401(12) 0.0101(9) 0.0059(10) 0.0022(9)
O93 0.0394(13) 0.0518(14) 0.0416(13) -0.0094(11) 0.0050(11) 0.0105(11)
O94 0.0425(13) 0.0257(11) 0.0392(12) -0.0065(9) -0.0070(10) -0.0015(10)
S91 0.0280(4) 0.0204(4) 0.0308(5) 0.0025(3) 0.0034(3) 0.0002(3)

loop_
_atom_type_symbol
_atom_type_description
_atom_type_scat_dispersion_real
_atom_type_scat_dispersion_imag
_atom_type_scat_source
C C 0.0033 0.0016 'International Tables Vol C Tables 4.2.6.8 and 6.1.1.4'
H H 0.0000 0.0000 'International Tables Vol C Tables 4.2.6.8 and 6.1.1.4'
N N 0.0061 0.0033 'International Tables Vol C Tables 4.2.6.8 and 6.1.1.4'
O O 0.0106 0.0060 'International Tables Vol C Tables 4.2.6.8 and 6.1.1.4'
S S 0.1246 0.1234 'International Tables Vol C Tables 4.2.6.8 and 6.1.1.4'

loop_
_geom_angle_atom_site_label_1
_geom_angle_atom_site_label_2
_geom_angle_atom_site_label_3
_geom_angle
_geom_angle_site_symmetry_1
_geom_angle_site_symmetry_3
_geom_angle_publ_flag
N1 C1 C13 108.7(2) . . ?
N1 C1 C2 110.57(19) . . ?
C13 C1 C2 116.0(2) . . ?
N1 C1 H1 107.1 . . ?
C13 C1 H1 107.1 . . ?
C2 C1 H1 107.1 . . ?
C3 C2 C1 113.8(2) . . ?
C3 C2 H2A 108.8 . . ?
C1 C2 H2A 108.8 . . ?
C3 C2 H2B 108.8 . . ?
C1 C2 H2B 108.8 . . ?
H2A C2 H2B 107.7 . . ?
C25 C3 C2 109.6(2) . . ?
C25 C3 C4 109.8(2) . . ?
C2 C3 C4 110.8(2) . . ?
C25 C3 H3 108.9 . . ?
C2 C3 H3 108.9 . . ?
C4 C3 H3 108.9 . . ?
C19 C4 C3 114.7(2) . . ?
C19 C4 C5 108.9(2) . . ?
C3 C4 C5 110.43(19) . . ?
C19 C4 H4 107.5 . . ?
C3 C4 H4 107.5 . . ?
C5 C4 H4 107.5 . . ?
N1 C5 C4 112.4(2) . . ?
N1 C5 H5A 109.1 . . ?
C4 C5 H5A 109.1 . . ?
N1 C5 H5B 109.1 . . ?
C4 C5 H5B 109.1 . . ?
H5A C5 H5B 107.8 . . ?
C7 C6 C11 121.0(2) . . ?
C7 C6 S1 120.9(2) . . ?
C11 C6 S1 118.00(19) . . ?
C6 C7 C8 118.9(2) . . ?
C6 C7 H7 120.6 . . ?
C8 C7 H7 120.6 . . ?
C7 C8 C9 121.2(2) . . ?
C7 C8 H8 119.4 . . ?
C9 C8 H8 119.4 . . ?
C8 C9 C10 118.9(2) . . ?
C8 C9 C12 121.5(2) . . ?
C10 C9 C12 119.6(3) . . ?
C11 C10 C9 120.5(3) . . ?
C11 C10 H10 119.7 . . ?
C9 C10 H10 119.7 . . ?
C10 C11 C6 119.5(2) . . ?
C10 C11 H11 120.3 . . ?
C6 C11 H11 120.3 . . ?
C9 C12 H12A 109.5 . . ?
C9 C12 H12B 109.5 . . ?
H12A C12 H12B 109.5 . . ?
C9 C12 H12C 109.5 . . ?
H12A C12 H12C 109.5 . . ?
H12B C12 H12C 109.5 . . ?
C14 C13 C18 118.1(2) . . ?
C14 C13 C1 123.3(2) . . ?
C18 C13 C1 118.6(2) . . ?
C13 C14 C15 120.4(3) . . ?
C13 C14 H14 119.8 . . ?
C15 C14 H14 119.8 . . ?
C16 C15 C14 120.3(3) . . ?
C16 C15 H15 119.8 . . ?
C14 C15 H15 119.8 . . ?
C15 C16 C17 119.6(3) . . ?
C15 C16 H16 120.2 . . ?
C17 C16 H16 120.2 . . ?
C16 C17 C18 119.9(3) . . ?
C16 C17 H17 120.1 . . ?
C18 C17 H17 120.1 . . ?
C17 C18 C13 121.7(3) . . ?
C17 C18 H18 119.2 . . ?
C13 C18 H18 119.2 . . ?
C24 C19 C20 117.8(2) . . ?
C24 C19 C4 120.4(2) . . ?
C20 C19 C4 121.8(2) . . ?
C19 C20 C21 120.8(2) . . ?
C19 C20 H20 119.6 . . ?
C21 C20 H20 119.6 . . ?
C22 C21 C20 120.5(3) . . ?
C22 C21 H21 119.7 . . ?
C20 C21 H21 119.7 . . ?
C21 C22 C23 119.1(3) . . ?
C21 C22 H22 120.5 . . ?
C23 C22 H22 120.5 . . ?
C22 C23 C24 120.8(3) . . ?
C22 C23 H23 119.6 . . ?
C24 C23 H23 119.6 . . ?
C19 C24 C23 121.1(3) . . ?
C19 C24 H24 119.5 . . ?
C23 C24 H24 119.5 . . ?
C26 C25 C3 114.6(2) . . ?
C26 C25 H25A 108.6 . . ?
C3 C25 H25A 108.6 . . ?
C26 C25 H25B 108.6 . . ?
C3 C25 H25B 108.6 . . ?
H25A C25 H25B 107.6 . . ?
O3 C26 O4 123.5(3) . . ?
O3 C26 C25 126.1(2) . . ?
O4 C26 C25 110.4(2) . . ?
O4 C27 H27A 109.5 . . ?
O4 C27 H27B 109.5 . . ?
H27A C27 H27B 109.5 . . ?
O4 C27 H27C 109.5 . . ?
H27A C27 H27C 109.5 . . ?
H27B C27 H27C 109.5 . . ?
C5 N1 C1 114.4(2) . . ?
C5 N1 S1 119.60(17) . . ?
C1 N1 S1 121.44(18) . . ?
C26 O4 C27 115.1(2) . . ?
O1 S1 O2 120.59(12) . . ?
O1 S1 N1 106.64(12) . . ?
O2 S1 N1 106.32(11) . . ?
O1 S1 C6 107.43(11) . . ?
O2 S1 C6 107.60(12) . . ?
N1 S1 C6 107.68(11) . . ?
N31 C31 C43 110.0(2) . . ?
N31 C31 C32 109.7(2) . . ?
C43 C31 C32 114.4(2) . . ?
N31 C31 H31 107.5 . . ?
C43 C31 H31 107.5 . . ?
C32 C31 H31 107.5 . . ?
C33 C32 C31 112.8(2) . . ?
C33 C32 H32A 109.0 . . ?
C31 C32 H32A 109.0 . . ?
C33 C32 H32B 109.0 . . ?
C31 C32 H32B 109.0 . . ?
H32A C32 H32B 107.8 . . ?
C55 C33 C32 109.9(2) . . ?
C55 C33 C34 110.9(2) . . ?
C32 C33 C34 109.0(2) . . ?
C55 C33 H33 109.0 . . ?
C32 C33 H33 109.0 . . ?
C34 C33 H33 109.0 . . ?
C49 C34 C35 111.8(2) . . ?
C49 C34 C33 113.0(2) . . ?
C35 C34 C33 109.0(2) . . ?
C49 C34 H34 107.6 . . ?
C35 C34 H34 107.6 . . ?
C33 C34 H34 107.6 . . ?
N31 C35 C34 113.4(2) . . ?
N31 C35 H35A 108.9 . . ?
C34 C35 H35A 108.9 . . ?
N31 C35 H35B 108.9 . . ?
C34 C35 H35B 108.9 . . ?
H35A C35 H35B 107.7 . . ?
C37 C36 C41 120.2(3) . . ?
C37 C36 S31 120.3(2) . . ?
C41 C36 S31 119.4(2) . . ?
C38 C37 C36 118.7(3) . . ?
C38 C37 H37 120.6 . . ?
C36 C37 H37 120.6 . . ?
C37 C38 C39 122.0(3) . . ?
C37 C38 H38 119.0 . . ?
C39 C38 H38 119.0 . . ?
C40 C39 C38 118.8(3) . . ?
C40 C39 C42 120.3(3) . . ?
C38 C39 C42 120.8(3) . . ?
C39 C40 C41 120.5(3) . . ?
C39 C40 H40 119.8 . . ?
C41 C40 H40 119.8 . . ?
C40 C41 C36 119.8(3) . . ?
C40 C41 H41 120.1 . . ?
C36 C41 H41 120.1 . . ?
C39 C42 H42A 109.5 . . ?
C39 C42 H42B 109.5 . . ?
H42A C42 H42B 109.5 . . ?
C39 C42 H42C 109.5 . . ?
H42A C42 H42C 109.5 . . ?
H42B C42 H42C 109.5 . . ?
C44 C43 C48 118.3(3) . . ?
C44 C43 C31 120.1(2) . . ?
C48 C43 C31 121.5(3) . . ?
C43 C44 C45 121.1(3) . . ?
C43 C44 H44 119.5 . . ?
C45 C44 H44 119.5 . . ?
C46 C45 C44 119.5(3) . . ?
C46 C45 H45 120.2 . . ?
C44 C45 H45 120.2 . . ?
C45 C46 C47 119.9(3) . . ?
C45 C46 H46 120.1 . . ?
C47 C46 H46 120.1 . . ?
C48 C47 C46 120.6(3) . . ?
C48 C47 H47 119.7 . . ?
C46 C47 H47 119.7 . . ?
C47 C48 C43 120.6(3) . . ?
C47 C48 H48 119.7 . . ?
C43 C48 H48 119.7 . . ?
C50 C49 C54 118.2(2) . . ?
C50 C49 C34 121.6(2) . . ?
C54 C49 C34 120.1(2) . . ?
C49 C50 C51 120.5(3) . . ?
C49 C50 H50 119.7 . . ?
C51 C50 H50 119.7 . . ?
C52 C51 C50 120.4(3) . . ?
C52 C51 H51 119.8 . . ?
C50 C51 H51 119.8 . . ?
C53 C52 C51 119.8(3) . . ?
C53 C52 H52 120.1 . . ?
C51 C52 H52 120.1 . . ?
C52 C53 C54 119.7(3) . . ?
C52 C53 H53 120.1 . . ?
C54 C53 H53 120.1 . . ?
C49 C54 C53 121.3(3) . . ?
C49 C54 H54 119.3 . . ?
C53 C54 H54 119.3 . . ?
C56 C55 C33 111.5(2) . . ?
C56 C55 H55A 109.3 . . ?
C33 C55 H55A 109.3 . . ?
C56 C55 H55B 109.3 . . ?
C33 C55 H55B 109.3 . . ?
H55A C55 H55B 108.0 . . ?
O33 C56 O34 107.3(6) . . ?
O33 C56 O134 126.3(3) . . ?
O34 C56 O134 34.5(5) . . ?
O33 C56 C55 126.2(3) . . ?
O34 C56 C55 121.5(5) . . ?
O134 C56 C55 107.2(3) . . ?
O134 C157 H15A 109.5 . . ?
O134 C157 H15B 109.5 . . ?
H15A C157 H15B 109.5 . . ?
O134 C157 H15C 109.5 . . ?
H15A C157 H15C 109.5 . . ?
H15B C157 H15C 109.5 . . ?
C35 N31 C31 115.87(19) . . ?
C35 N31 S31 119.36(18) . . ?
C31 N31 S31 120.10(16) . . ?
C56 O34 C57 123.5(10) . . ?
C56 O134 C157 113.8(3) . . ?
O31 S31 O32 119.99(12) . . ?
O31 S31 N31 107.10(12) . . ?
O32 S31 N31 106.88(12) . . ?
O31 S31 C36 108.06(13) . . ?
O32 S31 C36 106.72(13) . . ?
N31 S31 C36 107.53(12) . . ?
N61 C61 C73 109.6(2) . . ?
N61 C61 C62 109.3(2) . . ?
C73 C61 C62 115.0(2) . . ?
N61 C61 H61 107.6 . . ?
C73 C61 H61 107.6 . . ?
C62 C61 H61 107.6 . . ?
C63 C62 C61 113.3(2) . . ?
C63 C62 H62A 108.9 . . ?
C61 C62 H62A 108.9 . . ?
C63 C62 H62B 108.9 . . ?
C61 C62 H62B 108.9 . . ?
H62A C62 H62B 107.7 . . ?
C62 C63 C85 110.3(2) . . ?
C62 C63 C64 109.1(2) . . ?
C85 C63 C64 111.1(2) . . ?
C62 C63 H63 108.7 . . ?
C85 C63 H63 108.7 . . ?
C64 C63 H63 108.7 . . ?
C79 C64 C65 110.7(2) . . ?
C79 C64 C63 113.3(2) . . ?
C65 C64 C63 109.1(2) . . ?
C79 C64 H64 107.8 . . ?
C65 C64 H64 107.8 . . ?
C63 C64 H64 107.8 . . ?
N61 C65 C64 113.1(2) . . ?
N61 C65 H65A 109.0 . . ?
C64 C65 H65A 109.0 . . ?
N61 C65 H65B 109.0 . . ?
C64 C65 H65B 109.0 . . ?
H65A C65 H65B 107.8 . . ?
C67 C66 C71 120.0(3) . . ?
C67 C66 S61 121.1(2) . . ?
C71 C66 S61 119.0(2) . . ?
C66 C67 C68 118.6(3) . . ?
C66 C67 H67 120.7 . . ?
C68 C67 H67 120.7 . . ?
C67 C68 C69 122.4(3) . . ?
C67 C68 H68 118.8 . . ?
C69 C68 H68 118.8 . . ?
C70 C69 C68 117.6(3) . . ?
C70 C69 C72 121.1(3) . . ?
C68 C69 C72 121.3(3) . . ?
C69 C70 C71 121.5(3) . . ?
C69 C70 H70 119.3 . . ?
C71 C70 H70 119.3 . . ?
C66 C71 C70 119.9(3) . . ?
C66 C71 H71 120.0 . . ?
C70 C71 H71 120.0 . . ?
C69 C72 H72A 109.5 . . ?
C69 C72 H72B 109.5 . . ?
H72A C72 H72B 109.5 . . ?
C69 C72 H72C 109.5 . . ?
H72A C72 H72C 109.5 . . ?
H72B C72 H72C 109.5 . . ?
C74 C73 C78 117.8(3) . . ?
C74 C73 C61 120.8(2) . . ?
C78 C73 C61 121.2(3) . . ?
C75 C74 C73 121.4(3) . . ?
C75 C74 H74 119.3 . . ?
C73 C74 H74 119.3 . . ?
C76 C75 C74 119.9(3) . . ?
C76 C75 H75 120.1 . . ?
C74 C75 H75 120.1 . . ?
C75 C76 C77 119.9(3) . . ?
C75 C76 H76 120.1 . . ?
C77 C76 H76 120.1 . . ?
C76 C77 C78 120.5(3) . . ?
C76 C77 H77 119.7 . . ?
C78 C77 H77 119.7 . . ?
C77 C78 C73 120.5(3) . . ?
C77 C78 H78 119.7 . . ?
C73 C78 H78 119.7 . . ?
C80 C79 C84 118.4(2) . . ?
C80 C79 C64 121.7(2) . . ?
C84 C79 C64 119.9(2) . . ?
C81 C80 C79 121.0(3) . . ?
C81 C80 H80 119.5 . . ?
C79 C80 H80 119.5 . . ?
C80 C81 C82 120.1(3) . . ?
C80 C81 H81 120.0 . . ?
C82 C81 H81 120.0 . . ?
C83 C82 C81 119.6(3) . . ?
C83 C82 H82 120.2 . . ?
C81 C82 H82 120.2 . . ?
C82 C83 C84 120.3(3) . . ?
C82 C83 H83 119.8 . . ?
C84 C83 H83 119.8 . . ?
C83 C84 C79 120.6(3) . . ?
C83 C84 H84 119.7 . . ?
C79 C84 H84 119.7 . . ?
C86 C85 C63 113.9(2) . . ?
C86 C85 H85A 108.8 . . ?
C63 C85 H85A 108.8 . . ?
C86 C85 H85B 108.8 . . ?
C63 C85 H85B 108.8 . . ?
H85A C85 H85B 107.7 . . ?
O63 C86 O64 128.0(12) . . ?
O63 C86 O164 120.9(5) . . ?
O64 C86 O164 19.1(9) . . ?
O63 C86 C85 126.3(3) . . ?
O64 C86 C85 104.6(11) . . ?
O164 C86 C85 112.5(4) . . ?
O164 C187 H18A 109.5 . . ?
O164 C187 H18B 109.5 . . ?
H18A C187 H18B 109.5 . . ?
O164 C187 H18C 109.5 . . ?
H18A C187 H18C 109.5 . . ?
H18B C187 H18C 109.5 . . ?
C65 N61 C61 116.8(2) . . ?
C65 N61 S61 119.96(17) . . ?
C61 N61 S61 119.87(16) . . ?
C86 O64 C87 108(3) . . ?
C86 O164 C187 116.6(9) . . ?
O62 S61 O61 120.13(12) . . ?
O62 S61 N61 107.34(11) . . ?
O61 S61 N61 106.68(11) . . ?
O62 S61 C66 107.72(12) . . ?
O61 S61 C66 106.59(13) . . ?
N61 S61 C66 107.88(12) . . ?
N91 C91 C103 108.6(2) . . ?
N91 C91 C92 110.2(2) . . ?
C103 C91 C92 115.9(2) . . ?
N91 C91 H91 107.3 . . ?
C103 C91 H91 107.3 . . ?
C92 C91 H91 107.3 . . ?
C91 C92 C93 113.5(2) . . ?
C91 C92 H92A 108.9 . . ?
C93 C92 H92A 108.9 . . ?
C91 C92 H92B 108.9 . . ?
C93 C92 H92B 108.9 . . ?
H92A C92 H92B 107.7 . . ?
C94 C93 C115 110.2(2) . . ?
C94 C93 C92 110.2(2) . . ?
C115 C93 C92 109.8(2) . . ?
C94 C93 H93 108.9 . . ?
C115 C93 H93 108.9 . . ?
C92 C93 H93 108.9 . . ?
C109 C94 C93 114.2(2) . . ?
C109 C94 C95 108.3(2) . . ?
C93 C94 C95 110.6(2) . . ?
C109 C94 H94 107.8 . . ?
C93 C94 H94 107.8 . . ?
C95 C94 H94 107.8 . . ?
N91 C95 C94 112.5(2) . . ?
N91 C95 H95A 109.1 . . ?
C94 C95 H95A 109.1 . . ?
N91 C95 H95B 109.1 . . ?
C94 C95 H95B 109.1 . . ?
H95A C95 H95B 107.8 . . ?
C101 C96 C97 121.5(2) . . ?
C101 C96 S91 120.6(2) . . ?
C97 C96 S91 117.92(19) . . ?
C98 C97 C96 119.2(2) . . ?
C98 C97 H97 120.4 . . ?
C96 C97 H97 120.4 . . ?
C97 C98 C99 120.9(3) . . ?
C97 C98 H98 119.5 . . ?
C99 C98 H98 119.5 . . ?
C100 C99 C98 118.5(2) . . ?
C100 C99 C102 122.2(2) . . ?
C98 C99 C102 119.2(3) . . ?
C101 C100 C99 121.1(2) . . ?
C101 C100 H100 119.4 . . ?
C99 C100 H100 119.4 . . ?
C96 C101 C100 118.6(3) . . ?
C96 C101 H101 120.7 . . ?
C100 C101 H101 120.7 . . ?
C99 C102 H10A 109.5 . . ?
C99 C102 H10B 109.5 . . ?
H10A C102 H10B 109.5 . . ?
C99 C102 H10C 109.5 . . ?
H10A C102 H10C 109.5 . . ?
H10B C102 H10C 109.5 . . ?
C108 C103 C104 118.0(3) . . ?
C108 C103 C91 123.3(3) . . ?
C104 C103 C91 118.7(3) . . ?
C105 C104 C103 120.6(3) . . ?
C105 C104 H104 119.7 . . ?
C103 C104 H104 119.7 . . ?
C106 C105 C104 120.7(3) . . ?
C106 C105 H105 119.7 . . ?
C104 C105 H105 119.7 . . ?
C105 C106 C107 119.9(3) . . ?
C105 C106 H106 120.0 . . ?
C107 C106 H106 120.0 . . ?
C106 C107 C108 119.8(3) . . ?
C106 C107 H107 120.1 . . ?
C108 C107 H107 120.1 . . ?
C103 C108 C107 121.0(3) . . ?
C103 C108 H108 119.5 . . ?
C107 C108 H108 119.5 . . ?
C110 C109 C114 118.0(2) . . ?
C110 C109 C94 120.3(2) . . ?
C114 C109 C94 121.6(2) . . ?
C111 C110 C109 120.9(3) . . ?
C111 C110 H110 119.5 . . ?
C109 C110 H110 119.5 . . ?
C110 C111 C112 120.7(3) . . ?
C110 C111 H111 119.6 . . ?
C112 C111 H111 119.6 . . ?
C113 C112 C111 119.1(3) . . ?
C113 C112 H112 120.5 . . ?
C111 C112 H112 120.5 . . ?
C112 C113 C114 120.3(3) . . ?
C112 C113 H113 119.9 . . ?
C114 C113 H113 119.9 . . ?
C109 C114 C113 120.9(3) . . ?
C109 C114 H114 119.5 . . ?
C113 C114 H114 119.5 . . ?
C116 C115 C93 114.3(2) . . ?
C116 C115 H11A 108.7 . . ?
C93 C115 H11A 108.7 . . ?
C116 C115 H11B 108.7 . . ?
C93 C115 H11B 108.7 . . ?
H11A C115 H11B 107.6 . . ?
O93 C116 O94 122.7(3) . . ?
O93 C116 C115 125.9(3) . . ?
O94 C116 C115 111.4(2) . . ?
O94 C117 H11C 109.5 . . ?
O94 C117 H11D 109.5 . . ?
H11C C117 H11D 109.5 . . ?
O94 C117 H11E 109.5 . . ?
H11C C117 H11E 109.5 . . ?
H11D C117 H11E 109.5 . . ?
C95 N91 C91 115.2(2) . . ?
C95 N91 S91 119.64(17) . . ?
C91 N91 S91 121.61(17) . . ?
C116 O94 C117 116.1(2) . . ?
O91 S91 O92 120.45(11) . . ?
O91 S91 N91 106.94(12) . . ?
O92 S91 N91 106.16(11) . . ?
O91 S91 C96 107.71(12) . . ?
O92 S91 C96 107.38(12) . . ?
N91 S91 C96 107.62(12) . . ?

loop_
_geom_bond_atom_site_label_1
_geom_bond_atom_site_label_2
_geom_bond_distance
_geom_bond_site_symmetry_2
_geom_bond_publ_flag
C1 N1 1.474(3) . ?
C1 C13 1.527(4) . ?
C1 C2 1.534(4) . ?
C1 H1 1.0000 . ?
C2 C3 1.530(3) . ?
C2 H2A 0.9900 . ?
C2 H2B 0.9900 . ?
C3 C25 1.529(3) . ?
C3 C4 1.533(4) . ?
C3 H3 1.0000 . ?
C4 C19 1.519(4) . ?
C4 C5 1.540(3) . ?
C4 H4 1.0000 . ?
C5 N1 1.468(3) . ?
C5 H5A 0.9900 . ?
C5 H5B 0.9900 . ?
C6 C7 1.381(3) . ?
C6 C11 1.389(4) . ?
C6 S1 1.763(2) . ?
C7 C8 1.383(3) . ?
C7 H7 0.9500 . ?
C8 C9 1.389(4) . ?
C8 H8 0.9500 . ?
C9 C10 1.392(4) . ?
C9 C12 1.512(4) . ?
C10 C11 1.378(4) . ?
C10 H10 0.9500 . ?
C11 H11 0.9500 . ?
C12 H12A 0.9800 . ?
C12 H12B 0.9800 . ?
C12 H12C 0.9800 . ?
C13 C14 1.380(4) . ?
C13 C18 1.387(4) . ?
C14 C15 1.405(4) . ?
C14 H14 0.9500 . ?
C15 C16 1.372(4) . ?
C15 H15 0.9500 . ?
C16 C17 1.377(4) . ?
C16 H16 0.9500 . ?
C17 C18 1.382(4) . ?
C17 H17 0.9500 . ?
C18 H18 0.9500 . ?
C19 C24 1.379(3) . ?
C19 C20 1.388(4) . ?
C20 C21 1.393(4) . ?
C20 H20 0.9500 . ?
C21 C22 1.363(4) . ?
C21 H21 0.9500 . ?
C22 C23 1.375(4) . ?
C22 H22 0.9500 . ?
C23 C24 1.379(4) . ?
C23 H23 0.9500 . ?
C24 H24 0.9500 . ?
C25 C26 1.496(4) . ?
C25 H25A 0.9900 . ?
C25 H25B 0.9900 . ?
C26 O3 1.202(3) . ?
C26 O4 1.345(3) . ?
C27 O4 1.443(3) . ?
C27 H27A 0.9800 . ?
C27 H27B 0.9800 . ?
C27 H27C 0.9800 . ?
N1 S1 1.631(2) . ?
O1 S1 1.432(2) . ?
O2 S1 1.4357(19) . ?
C31 N31 1.477(3) . ?
C31 C43 1.524(4) . ?
C31 C32 1.535(3) . ?
C31 H31 1.0000 . ?
C32 C33 1.530(3) . ?
C32 H32A 0.9900 . ?
C32 H32B 0.9900 . ?
C33 C55 1.526(4) . ?
C33 C34 1.537(4) . ?
C33 H33 1.0000 . ?
C34 C49 1.513(3) . ?
C34 C35 1.533(4) . ?
C34 H34 1.0000 . ?
C35 N31 1.466(3) . ?
C35 H35A 0.9900 . ?
C35 H35B 0.9900 . ?
C36 C37 1.387(4) . ?
C36 C41 1.387(4) . ?
C36 S31 1.758(3) . ?
C37 C38 1.372(4) . ?
C37 H37 0.9500 . ?
C38 C39 1.383(5) . ?
C38 H38 0.9500 . ?
C39 C40 1.375(5) . ?
C39 C42 1.519(5) . ?
C40 C41 1.385(4) . ?
C40 H40 0.9500 . ?
C41 H41 0.9500 . ?
C42 H42A 0.9800 . ?
C42 H42B 0.9800 . ?
C42 H42C 0.9800 . ?
C43 C44 1.387(4) . ?
C43 C48 1.388(4) . ?
C44 C45 1.389(4) . ?
C44 H44 0.9500 . ?
C45 C46 1.377(4) . ?
C45 H45 0.9500 . ?
C46 C47 1.378(4) . ?
C46 H46 0.9500 . ?
C47 C48 1.376(4) . ?
C47 H47 0.9500 . ?
C48 H48 0.9500 . ?
C49 C50 1.382(4) . ?
C49 C54 1.390(4) . ?
C50 C51 1.392(4) . ?
C50 H50 0.9500 . ?
C51 C52 1.382(5) . ?
C51 H51 0.9500 . ?
C52 C53 1.372(5) . ?
C52 H52 0.9500 . ?
C53 C54 1.391(4) . ?
C53 H53 0.9500 . ?
C54 H54 0.9500 . ?
C55 C56 1.488(4) . ?
C55 H55A 0.9900 . ?
C55 H55B 0.9900 . ?
C56 O33 1.204(3) . ?
C56 O34 1.334(9) . ?
C56 O134 1.374(4) . ?
C57 O34 1.466(13) . ?
C57 H57A 0.9800 . ?
C57 H57B 0.9800 . ?
C57 H57C 0.9800 . ?
C157 O134 1.446(5) . ?
C157 H15A 0.9800 . ?
C157 H15B 0.9800 . ?
C157 H15C 0.9800 . ?
N31 S31 1.620(2) . ?
O31 S31 1.4328(18) . ?
O32 S31 1.435(2) . ?
C61 N61 1.479(3) . ?
C61 C73 1.526(4) . ?
C61 C62 1.535(4) . ?
C61 H61 1.0000 . ?
C62 C63 1.526(3) . ?
C62 H62A 0.9900 . ?
C62 H62B 0.9900 . ?
C63 C85 1.526(4) . ?
C63 C64 1.543(3) . ?
C63 H63 1.0000 . ?
C64 C79 1.517(3) . ?
C64 C65 1.527(3) . ?
C64 H64 1.0000 . ?
C65 N61 1.463(3) . ?
C65 H65A 0.9900 . ?
C65 H65B 0.9900 . ?
C66 C67 1.379(4) . ?
C66 C71 1.381(4) . ?
C66 S61 1.762(3) . ?
C67 C68 1.379(4) . ?
C67 H67 0.9500 . ?
C68 C69 1.388(4) . ?
C68 H68 0.9500 . ?
C69 C70 1.365(4) . ?
C69 C72 1.510(4) . ?
C70 C71 1.383(4) . ?
C70 H70 0.9500 . ?
C71 H71 0.9500 . ?
C72 H72A 0.9800 . ?
C72 H72B 0.9800 . ?
C72 H72C 0.9800 . ?
C73 C74 1.390(4) . ?
C73 C78 1.399(4) . ?
C74 C75 1.385(4) . ?
C74 H74 0.9500 . ?
C75 C76 1.372(4) . ?
C75 H75 0.9500 . ?
C76 C77 1.378(4) . ?
C76 H76 0.9500 . ?
C77 C78 1.382(4) . ?
C77 H77 0.9500 . ?
C78 H78 0.9500 . ?
C79 C80 1.385(4) . ?
C79 C84 1.391(4) . ?
C80 C81 1.383(4) . ?
C80 H80 0.9500 . ?
C81 C82 1.386(4) . ?
C81 H81 0.9500 . ?
C82 C83 1.373(5) . ?
C82 H82 0.9500 . ?
C83 C84 1.391(4) . ?
C83 H83 0.9500 . ?
C84 H84 0.9500 . ?
C85 C86 1.485(4) . ?
C85 H85A 0.9900 . ?
C85 H85B 0.9900 . ?
C86 O63 1.206(3) . ?
C86 O64 1.330(14) . ?
C86 O164 1.346(5) . ?
C87 O64 1.495(17) . ?
C87 H87A 0.9800 . ?
C87 H87B 0.9800 . ?
C87 H87C 0.9800 . ?
C187 O164 1.472(7) . ?
C187 H18A 0.9800 . ?
C187 H18B 0.9800 . ?
C187 H18C 0.9800 . ?
N61 S61 1.625(2) . ?
O61 S61 1.4356(19) . ?
O62 S61 1.4298(18) . ?
C91 N91 1.477(3) . ?
C91 C103 1.525(4) . ?
C91 C92 1.525(4) . ?
C91 H91 1.0000 . ?
C92 C93 1.532(4) . ?
C92 H92A 0.9900 . ?
C92 H92B 0.9900 . ?
C93 C94 1.529(3) . ?
C93 C115 1.531(3) . ?
C93 H93 1.0000 . ?
C94 C109 1.522(4) . ?
C94 C95 1.538(3) . ?
C94 H94 1.0000 . ?
C95 N91 1.465(3) . ?
C95 H95A 0.9900 . ?
C95 H95B 0.9900 . ?
C96 C101 1.382(3) . ?
C96 C97 1.387(4) . ?
C96 S91 1.762(3) . ?
C97 C98 1.380(4) . ?
C97 H97 0.9500 . ?
C98 C99 1.396(4) . ?
C98 H98 0.9500 . ?
C99 C100 1.395(4) . ?
C99 C102 1.503(4) . ?
C100 C101 1.394(4) . ?
C100 H100 0.9500 . ?
C101 H101 0.9500 . ?
C102 H10A 0.9800 . ?
C102 H10B 0.9800 . ?
C102 H10C 0.9800 . ?
C103 C108 1.383(4) . ?
C103 C104 1.401(4) . ?
C104 C105 1.391(4) . ?
C104 H104 0.9500 . ?
C105 C106 1.365(5) . ?
C105 H105 0.9500 . ?
C106 C107 1.377(4) . ?
C106 H106 0.9500 . ?
C107 C108 1.404(4) . ?
C107 H107 0.9500 . ?
C108 H108 0.9500 . ?
C109 C110 1.379(4) . ?
C109 C114 1.384(4) . ?
C110 C111 1.378(4) . ?
C110 H110 0.9500 . ?
C111 C112 1.384(4) . ?
C111 H111 0.9500 . ?
C112 C113 1.361(4) . ?
C112 H112 0.9500 . ?
C113 C114 1.397(4) . ?
C113 H113 0.9500 . ?
C114 H114 0.9500 . ?
C115 C116 1.489(4) . ?
C115 H11A 0.9900 . ?
C115 H11B 0.9900 . ?
C116 O93 1.205(3) . ?
C116 O94 1.343(3) . ?
C117 O94 1.454(4) . ?
C117 H11C 0.9800 . ?
C117 H11D 0.9800 . ?
C117 H11E 0.9800 . ?
N91 S91 1.624(2) . ?
O91 S91 1.433(2) . ?
O92 S91 1.4398(19) . ?
